data_4128107
loop_
_publ_author_name
'Elcheikh Mahmoud, Mahmoud'
'Audi, Hassib'
'Assoud, Abdeljalil'
'Ghaddar, Tarek H.'
'Hmadeh, Mohamad'

_publ_section_title
;
 Metal-Organic Framework Photocatalyst Incorporating
 Bis(4'-(4-carboxyphenyl)-terpyridine)ruthenium(II) for
 Visible-Light-Driven Carbon Dioxide Reduction.
;
_journal_issue 17
_journal_name_full 'Journal of the American Chemical Society'
_journal_page_first 7115
_journal_page_last 7121
_journal_paper_doi 10.1021/jacs.9b01920
_journal_volume 141
_journal_year 2019
_chemical_formula_moiety 'C44 H28 N6 O4 Ru.C H4 N2 O, 5 H2 O'
_chemical_formula_sum 'C44 H28 N6 O4 Ru'
_chemical_formula_weight 805.79
_space_group_crystal_system triclinic
_space_group_IT_number 2
_space_group_name_Hall '-P 1'
_space_group_name_H-M_alt 'P -1'
_symmetry_space_group_name_Hall '-P 1'
_symmetry_space_group_name_H-M 'P -1'
_atom_sites_solution_hydrogens geom
_audit_creation_method SHELXL-2018
_cell_angle_alpha 78.761(3)
_cell_angle_beta 76.926(3)
_cell_angle_gamma 89.888(4)
_cell_formula_units_Z 2
_cell_length_a 9.0259(4)
_cell_length_b 13.1063(5)
_cell_length_c 17.2862(6)
_cell_measurement_reflns_used 973
_cell_measurement_temperature 296(2)
_cell_measurement_theta_max 30
_cell_measurement_theta_min 1.5
_cell_volume 1951.79(14)
_computing_cell_refinement 'SMART, 'Bruker APEX II'
_computing_data_collection 'Bruker kappa APEX II'
_computing_data_reduction 'SAINT, 'Bruker APEX II'
_computing_molecular_graphics Mercury
_computing_structure_refinement 'SHELXL-2018 (Sheldrick, 2018)'
_diffrn_ambient_temperature 200(2)
_diffrn_measured_fraction_theta_full 0.949
_diffrn_measured_fraction_theta_max 0.945
_diffrn_measurement_device_type 'BRUKER kappa APEX II'
_diffrn_measurement_method 'Omega and phi scan'
_diffrn_radiation_monochromator graphite
_diffrn_radiation_source 'fine-focus sealed tube'
_diffrn_radiation_type MoK\a
_diffrn_radiation_wavelength 0.71073
_diffrn_reflns_av_R_equivalents 0.0928
_diffrn_reflns_av_unetI/netI 0.1654
_diffrn_reflns_Laue_measured_fraction_full 0.949
_diffrn_reflns_Laue_measured_fraction_max 0.945
_diffrn_reflns_limit_h_max 9
_diffrn_reflns_limit_h_min -11
_diffrn_reflns_limit_k_max 16
_diffrn_reflns_limit_k_min -14
_diffrn_reflns_limit_l_max 20
_diffrn_reflns_limit_l_min -21
_diffrn_reflns_number 13259
_diffrn_reflns_point_group_measured_fraction_full 0.949
_diffrn_reflns_point_group_measured_fraction_max 0.945
_diffrn_reflns_theta_full 25.242
_diffrn_reflns_theta_max 26.000
_diffrn_reflns_theta_min 2.867
_diffrn_standards_decay_% 0
_diffrn_standards_interval_time 1
_diffrn_standards_number 3
_exptl_absorpt_coefficient_mu 0.452
_exptl_absorpt_correction_T_max 0.7460
_exptl_absorpt_correction_T_min 0.6850
_exptl_absorpt_correction_type multi-scan
_exptl_absorpt_process_details
;
 SADABS 2016/2: Krause, L., Herbst-Irmer, R., Sheldrick G.M. & Stalke D.,
 J. Appl. Cryst. 48 (2015) 3-10
;
_exptl_crystal_colour red
_exptl_crystal_density_diffrn 1.371
_exptl_crystal_description needle
_exptl_crystal_F_000 820
_exptl_crystal_size_max 0.080
_exptl_crystal_size_mid 0.030
_exptl_crystal_size_min 0.010
_refine_diff_density_max 0.814
_refine_diff_density_min -0.445
_refine_diff_density_rms 0.097
_refine_ls_extinction_method none
_refine_ls_goodness_of_fit_ref 1.099
_refine_ls_hydrogen_treatment constr
_refine_ls_matrix_type full
_refine_ls_number_parameters 497
_refine_ls_number_reflns 7251
_refine_ls_number_restraints 0
_refine_ls_restrained_S_all 1.099
_refine_ls_R_factor_all 0.1382
_refine_ls_R_factor_gt 0.0662
_refine_ls_shift/su_max 0.000
_refine_ls_shift/su_mean 0.000
_refine_ls_structure_factor_coef Fsqd
_refine_ls_weighting_details 'w=1/[\s^2^(Fo^2^)+(0.0154P)^2^] where P=(Fo^2^+2Fc^2^)/3'
_refine_ls_weighting_scheme calc
_refine_ls_wR_factor_gt 0.0872
_refine_ls_wR_factor_ref 0.1014
_reflns_Friedel_coverage 0.000
_reflns_number_gt 4027
_reflns_number_total 7251
_reflns_threshold_expression 'I > 2\s(I)'
_cod_data_source_file ja9b01920_si_003.cif
_cod_data_source_block mke15-24_sq
_cod_database_code 4128107
_shelx_space_group_comment
;
The symmetry employed for this shelxl refinement is uniquely defined
by the following loop, which should always be used as a source of
symmetry information in preference to the above space-group names.
They are only intended as comments.
;
_shelx_estimated_absorpt_t_min 0.965
_shelx_estimated_absorpt_t_max 0.995

loop_
_space_group_symop_operation_xyz
'x, y, z'
'-x, -y, -z'

loop_
_atom_site_label
_atom_site_type_symbol
_atom_site_fract_x
_atom_site_fract_y
_atom_site_fract_z
_atom_site_U_iso_or_equiv
_atom_site_adp_type
_atom_site_occupancy
_atom_site_site_symmetry_order
_atom_site_calc_flag
_atom_site_refinement_flags_posn
_atom_site_refinement_flags_adp
Ru1 Ru 0.57581(5) 0.25483(5) 0.76926(3) 0.02952(16) Uani 1 1 d . .
N1 N 0.5168(5) 0.2224(4) 0.8888(3) 0.0306(12) Uani 1 1 d . .
N2 N 0.6579(4) 0.3876(4) 0.7968(2) 0.0273(12) Uani 1 1 d . .
N3 N 0.4679(4) 0.1095(4) 0.7910(3) 0.0296(12) Uani 1 1 d . .
N4 N 0.6193(5) 0.2830(4) 0.6495(2) 0.0295(12) Uani 1 1 d . .
N5 N 0.3788(4) 0.3236(4) 0.7483(2) 0.0279(12) Uani 1 1 d . .
N6 N 0.7966(4) 0.2043(4) 0.7411(3) 0.0310(12) Uani 1 1 d . .
O1 O 0.1751(6) 0.1610(5) 1.4435(3) 0.110(2) Uani 1 1 d . .
O2 O 0.0472(6) 0.0307(4) 1.4264(3) 0.099(2) Uani 1 1 d . .
O3 O 0.6963(5) 0.4321(5) 0.0977(3) 0.0766(17) Uani 1 1 d . .
O4 O 0.8803(6) 0.3208(5) 0.0965(3) 0.110(2) Uani 1 1 d . .
C1 C 0.1407(8) 0.1069(6) 1.4013(4) 0.0510(19) Uani 1 1 d . .
C2 C 0.2081(6) 0.1315(5) 1.3115(3) 0.0385(16) Uani 1 1 d . .
C3 C 0.3330(6) 0.1963(5) 1.2788(3) 0.0396(17) Uani 1 1 d . .
H3A H 0.377692 0.227443 1.312380 0.048 Uiso 1 1 calc R U
C4 C 0.3951(6) 0.2166(5) 1.1960(3) 0.0398(17) Uani 1 1 d . .
H4A H 0.479998 0.261987 1.174885 0.048 Uiso 1 1 calc R U
C5 C 0.3336(6) 0.1708(5) 1.1441(3) 0.0334(15) Uani 1 1 d . .
C6 C 0.2012(7) 0.1076(5) 1.1773(3) 0.055(2) Uani 1 1 d . .
H6A H 0.153269 0.078976 1.143688 0.066 Uiso 1 1 calc R U
C7 C 0.1409(7) 0.0873(5) 1.2604(4) 0.056(2) Uani 1 1 d . .
H7A H 0.054371 0.043608 1.282155 0.067 Uiso 1 1 calc R U
C8 C 0.4020(6) 0.1886(5) 1.0550(3) 0.0294(15) Uani 1 1 d . .
C9 C 0.4927(5) 0.2776(5) 1.0144(3) 0.0314(15) Uani 1 1 d . .
H9A H 0.516152 0.326197 1.042960 0.038 Uiso 1 1 calc R U
C10 C 0.5476(5) 0.2930(4) 0.9308(3) 0.0263(14) Uani 1 1 d . .
C11 C 0.4317(6) 0.1349(5) 0.9273(3) 0.0289(14) Uani 1 1 d . .
C12 C 0.3729(6) 0.1173(5) 1.0096(3) 0.0372(16) Uani 1 1 d . .
H12A H 0.313130 0.057213 1.035223 0.045 Uiso 1 1 calc R U
C13 C 0.6349(6) 0.3869(5) 0.8775(3) 0.0312(15) Uani 1 1 d . .
C14 C 0.6937(6) 0.4668(5) 0.9046(4) 0.0431(17) Uani 1 1 d . .
H14A H 0.679707 0.464283 0.959888 0.052 Uiso 1 1 calc R U
C15 C 0.7724(6) 0.5495(5) 0.8503(3) 0.0424(17) Uani 1 1 d . .
H15A H 0.812991 0.603399 0.868143 0.051 Uiso 1 1 calc R U
C16 C 0.7908(6) 0.5517(5) 0.7681(4) 0.0427(17) Uani 1 1 d . .
H16A H 0.841851 0.608017 0.730008 0.051 Uiso 1 1 calc R U
C17 C 0.7328(6) 0.4700(5) 0.7438(3) 0.0361(16) Uani 1 1 d . .
H17A H 0.745806 0.471636 0.688681 0.043 Uiso 1 1 calc R U
C18 C 0.4049(6) 0.0704(5) 0.8710(3) 0.0342(15) Uani 1 1 d . .
C19 C 0.3192(6) -0.0209(5) 0.8935(4) 0.0406(16) Uani 1 1 d . .
H19A H 0.277630 -0.046890 0.948239 0.049 Uiso 1 1 calc R U
C20 C 0.2930(6) -0.0753(5) 0.8369(4) 0.0475(18) Uani 1 1 d . .
H20A H 0.232680 -0.136558 0.852443 0.057 Uiso 1 1 calc R U
C21 C 0.3593(7) -0.0360(5) 0.7560(4) 0.0460(18) Uani 1 1 d . .
H21A H 0.345012 -0.070735 0.716070 0.055 Uiso 1 1 calc R U
C22 C 0.4458(6) 0.0543(5) 0.7361(4) 0.0410(17) Uani 1 1 d . .
H22A H 0.491933 0.079217 0.681798 0.049 Uiso 1 1 calc R U
C23 C 0.7523(5) 0.2533(5) 0.6081(3) 0.0329(15) Uani 1 1 d . .
C24 C 0.7770(6) 0.2654(5) 0.5242(3) 0.0352(16) Uani 1 1 d . .
H24A H 0.869979 0.247299 0.495480 0.042 Uiso 1 1 calc R U
C25 C 0.6676(6) 0.3037(5) 0.4816(3) 0.0332(15) Uani 1 1 d . .
C26 C 0.5320(6) 0.3331(5) 0.5290(3) 0.0362(16) Uani 1 1 d . .
H26A H 0.455714 0.360292 0.503804 0.043 Uiso 1 1 calc R U
C27 C 0.5099(5) 0.3225(4) 0.6115(3) 0.0296(14) Uani 1 1 d . .
C28 C 0.3734(6) 0.3478(5) 0.6679(3) 0.0297(15) Uani 1 1 d . .
C29 C 0.2498(5) 0.3949(5) 0.6438(3) 0.0378(16) Uani 1 1 d . .
H29A H 0.247697 0.410722 0.589237 0.045 Uiso 1 1 calc R U
C30 C 0.1302(6) 0.4179(5) 0.7015(4) 0.0443(18) Uani 1 1 d . .
H30A H 0.046494 0.450149 0.686198 0.053 Uiso 1 1 calc R U
C31 C 0.1342(6) 0.3933(5) 0.7822(4) 0.0456(19) Uani 1 1 d . .
H31A H 0.053160 0.407844 0.821892 0.055 Uiso 1 1 calc R U
C32 C 0.2605(5) 0.3469(5) 0.8030(3) 0.0367(16) Uani 1 1 d . .
H32A H 0.263420 0.330988 0.857464 0.044 Uiso 1 1 calc R U
C33 C 0.8546(5) 0.2119(4) 0.6591(3) 0.0287(14) Uani 1 1 d . .
C34 C 1.0022(5) 0.1853(5) 0.6296(3) 0.0360(16) Uani 1 1 d . .
H34A H 1.040563 0.191386 0.574144 0.043 Uiso 1 1 calc R U
C35 C 1.0919(6) 0.1497(5) 0.6834(4) 0.0450(17) Uani 1 1 d . .
H35A H 1.190843 0.130620 0.664647 0.054 Uiso 1 1 calc R U
C36 C 1.0326(6) 0.1425(5) 0.7663(4) 0.0439(17) Uani 1 1 d . .
H36A H 1.091133 0.118971 0.803546 0.053 Uiso 1 1 calc R U
C37 C 0.8858(6) 0.1710(5) 0.7915(3) 0.0357(16) Uani 1 1 d . .
H37A H 0.846737 0.166717 0.846656 0.043 Uiso 1 1 calc R U
C38 C 0.6933(6) 0.3166(5) 0.3936(3) 0.0326(15) Uani 1 1 d . .
C39 C 0.8164(6) 0.2747(6) 0.3482(3) 0.054(2) Uani 1 1 d . .
H39A H 0.883496 0.235486 0.374165 0.064 Uiso 1 1 calc R U
C40 C 0.8407(7) 0.2906(6) 0.2645(4) 0.054(2) Uani 1 1 d . .
H40A H 0.923161 0.260642 0.235531 0.065 Uiso 1 1 calc R U
C41 C 0.7457(6) 0.3497(5) 0.2231(3) 0.0395(16) Uani 1 1 d . .
C42 C 0.6210(6) 0.3888(5) 0.2681(3) 0.0398(17) Uani 1 1 d . .
H42A H 0.553260 0.426771 0.241706 0.048 Uiso 1 1 calc R U
C43 C 0.5941(6) 0.3731(5) 0.3515(3) 0.0425(17) Uani 1 1 d . .
H43A H 0.508649 0.400445 0.380179 0.051 Uiso 1 1 calc R U
C44 C 0.7754(9) 0.3718(7) 0.1325(4) 0.061(2) Uani 1 1 d . .

loop_
_atom_site_aniso_label
_atom_site_aniso_U_11
_atom_site_aniso_U_22
_atom_site_aniso_U_33
_atom_site_aniso_U_23
_atom_site_aniso_U_13
_atom_site_aniso_U_12
Ru1 0.0312(2) 0.0402(3) 0.0158(2) -0.0055(2) -0.00269(19) 0.0040(2)
N1 0.034(3) 0.040(4) 0.017(3) -0.005(3) -0.005(2) 0.003(2)
N2 0.026(2) 0.039(3) 0.014(2) 0.000(2) -0.003(2) 0.001(2)
N3 0.035(3) 0.036(3) 0.021(3) -0.007(3) -0.010(2) 0.004(2)
N4 0.029(2) 0.042(4) 0.018(3) -0.010(3) -0.003(2) 0.006(2)
N5 0.029(2) 0.039(3) 0.015(2) -0.007(2) -0.002(2) 0.004(2)
N6 0.036(3) 0.037(3) 0.023(3) -0.010(3) -0.010(2) 0.004(2)
O1 0.158(5) 0.134(6) 0.023(3) -0.021(3) 0.017(3) -0.075(4)
O2 0.147(5) 0.099(5) 0.029(3) -0.004(3) 0.017(3) -0.065(4)
O3 0.086(3) 0.116(5) 0.022(3) 0.005(3) -0.016(3) -0.007(3)
O4 0.118(4) 0.166(6) 0.030(3) -0.011(4) 0.005(3) 0.018(4)
C1 0.068(5) 0.055(6) 0.023(4) -0.011(4) 0.008(3) -0.011(4)
C2 0.053(4) 0.037(4) 0.020(3) -0.008(3) 0.003(3) -0.004(3)
C3 0.047(4) 0.049(5) 0.019(3) -0.009(3) 0.002(3) -0.009(3)
C4 0.042(3) 0.050(5) 0.024(3) -0.008(3) -0.001(3) -0.011(3)
C5 0.045(3) 0.035(4) 0.019(3) -0.001(3) -0.008(3) 0.001(3)
C6 0.072(4) 0.073(6) 0.021(4) -0.016(4) -0.005(3) -0.022(4)
C7 0.076(4) 0.055(5) 0.026(4) -0.009(4) 0.010(3) -0.026(4)
C8 0.036(3) 0.042(4) 0.011(3) -0.005(3) -0.006(3) 0.005(3)
C9 0.042(3) 0.032(4) 0.015(3) 0.001(3) -0.001(3) -0.008(3)
C10 0.032(3) 0.027(4) 0.017(3) 0.001(3) -0.004(2) -0.003(3)
C11 0.035(3) 0.029(4) 0.022(3) -0.006(3) -0.004(3) 0.003(3)
C12 0.044(3) 0.043(4) 0.018(3) 0.002(3) -0.001(3) 0.003(3)
C13 0.034(3) 0.039(4) 0.019(3) -0.004(3) -0.004(3) 0.004(3)
C14 0.058(4) 0.044(5) 0.025(3) -0.006(4) -0.006(3) 0.001(3)
C15 0.052(4) 0.045(5) 0.028(4) -0.009(4) -0.004(3) -0.009(3)
C16 0.044(4) 0.040(5) 0.040(4) -0.005(4) -0.004(3) 0.008(3)
C17 0.036(3) 0.048(5) 0.018(3) 0.003(3) -0.001(3) 0.008(3)
C18 0.036(3) 0.033(4) 0.030(4) -0.003(3) -0.005(3) -0.002(3)
C19 0.054(4) 0.038(5) 0.026(3) -0.003(3) -0.005(3) -0.005(3)
C20 0.060(4) 0.040(5) 0.043(4) -0.010(4) -0.012(4) -0.010(3)
C21 0.062(4) 0.040(5) 0.045(4) -0.021(4) -0.019(4) -0.001(4)
C22 0.048(4) 0.049(5) 0.027(4) -0.008(4) -0.010(3) 0.009(4)
C23 0.028(3) 0.054(5) 0.017(3) -0.007(3) -0.004(3) 0.003(3)
C24 0.031(3) 0.058(5) 0.016(3) -0.006(3) -0.005(3) 0.007(3)
C25 0.036(3) 0.047(4) 0.015(3) -0.002(3) -0.007(3) 0.000(3)
C26 0.037(3) 0.051(5) 0.022(3) -0.008(3) -0.009(3) 0.007(3)
C27 0.027(3) 0.036(4) 0.024(3) -0.003(3) -0.007(3) 0.008(3)
C28 0.030(3) 0.038(4) 0.020(3) -0.008(3) -0.002(3) 0.003(3)
C29 0.033(3) 0.056(5) 0.026(3) -0.004(3) -0.014(3) 0.010(3)
C30 0.028(3) 0.070(5) 0.037(4) -0.017(4) -0.007(3) 0.015(3)
C31 0.028(3) 0.061(5) 0.047(4) -0.022(4) 0.001(3) 0.014(3)
C32 0.031(3) 0.055(5) 0.021(3) -0.009(3) 0.000(3) 0.006(3)
C33 0.028(3) 0.040(4) 0.022(3) -0.007(3) -0.012(3) 0.003(3)
C34 0.034(3) 0.049(5) 0.023(3) -0.004(3) -0.007(3) 0.005(3)
C35 0.034(3) 0.060(5) 0.042(4) -0.013(4) -0.008(3) 0.009(3)
C36 0.045(4) 0.049(5) 0.042(4) -0.006(4) -0.021(3) 0.014(3)
C37 0.036(3) 0.049(5) 0.021(3) -0.002(3) -0.010(3) 0.009(3)
C38 0.034(3) 0.050(5) 0.013(3) 0.000(3) -0.008(3) 0.002(3)
C39 0.054(4) 0.095(6) 0.016(3) -0.017(4) -0.011(3) 0.026(4)
C40 0.055(4) 0.081(6) 0.025(4) -0.013(4) -0.001(3) 0.005(4)
C41 0.043(3) 0.050(5) 0.022(3) -0.003(3) -0.006(3) -0.014(3)
C42 0.041(3) 0.057(5) 0.021(3) -0.003(3) -0.011(3) 0.001(3)
C43 0.046(3) 0.061(5) 0.018(3) -0.009(3) 0.000(3) 0.003(3)
C44 0.066(5) 0.096(7) 0.015(4) -0.012(4) 0.007(4) -0.013(5)

loop_
_atom_type_symbol
_atom_type_description
_atom_type_scat_dispersion_real
_atom_type_scat_dispersion_imag
_atom_type_scat_source
C C 0.0033 0.0016 'International Tables Vol C Tables 4.2.6.8 and 6.1.1.4'
H H 0.0000 0.0000 'International Tables Vol C Tables 4.2.6.8 and 6.1.1.4'
N N 0.0061 0.0033 'International Tables Vol C Tables 4.2.6.8 and 6.1.1.4'
O O 0.0106 0.0060 'International Tables Vol C Tables 4.2.6.8 and 6.1.1.4'
Ru Ru -1.2594 0.8363 'International Tables Vol C Tables 4.2.6.8 and 6.1.1.4'

loop_
_geom_angle_atom_site_label_1
_geom_angle_atom_site_label_2
_geom_angle_atom_site_label_3
_geom_angle
N1 Ru1 N4 175.6(2)
N1 Ru1 N5 98.15(16)
N4 Ru1 N5 78.79(17)
N1 Ru1 N3 78.6(2)
N4 Ru1 N3 98.17(18)
N5 Ru1 N3 89.84(17)
N1 Ru1 N2 78.8(2)
N4 Ru1 N2 104.44(18)
N5 Ru1 N2 92.91(16)
N3 Ru1 N2 157.32(16)
N1 Ru1 N6 104.45(17)
N4 Ru1 N6 78.74(17)
N5 Ru1 N6 157.35(16)
N3 Ru1 N6 96.12(17)
N2 Ru1 N6 89.94(16)
C10 N1 C11 120.4(5)
C10 N1 Ru1 119.6(4)
C11 N1 Ru1 119.7(4)
C17 N2 C13 118.7(5)
C17 N2 Ru1 126.6(4)
C13 N2 Ru1 114.7(4)
C22 N3 C18 118.1(5)
C22 N3 Ru1 127.8(4)
C18 N3 Ru1 114.0(4)
C23 N4 C27 121.5(4)
C23 N4 Ru1 118.9(4)
C27 N4 Ru1 119.4(3)
C32 N5 C28 118.1(4)
C32 N5 Ru1 127.6(3)
C28 N5 Ru1 114.3(3)
C37 N6 C33 118.5(4)
C37 N6 Ru1 127.9(3)
C33 N6 Ru1 113.5(3)
O1 C1 O2 124.3(6)
O1 C1 C2 119.7(7)
O2 C1 C2 116.0(7)
C3 C2 C7 118.9(5)
C3 C2 C1 121.7(6)
C7 C2 C1 119.4(6)
C2 C3 C4 120.9(6)
C2 C3 H3A 119.6
C4 C3 H3A 119.6
C5 C4 C3 121.4(5)
C5 C4 H4A 119.3
C3 C4 H4A 119.3
C4 C5 C6 117.6(5)
C4 C5 C8 122.3(5)
C6 C5 C8 120.0(5)
C7 C6 C5 120.2(6)
C7 C6 H6A 119.9
C5 C6 H6A 119.9
C2 C7 C6 120.9(6)
C2 C7 H7A 119.6
C6 C7 H7A 119.6
C12 C8 C9 118.0(5)
C12 C8 C5 120.4(5)
C9 C8 C5 121.6(5)
C10 C9 C8 119.4(5)
C10 C9 H9A 120.3
C8 C9 H9A 120.3
N1 C10 C9 121.0(5)
N1 C10 C13 112.5(5)
C9 C10 C13 126.4(5)
N1 C11 C12 120.6(5)
N1 C11 C18 112.3(5)
C12 C11 C18 127.0(6)
C11 C12 C8 120.6(5)
C11 C12 H12A 119.7
C8 C12 H12A 119.7
N2 C13 C14 120.8(5)
N2 C13 C10 114.3(5)
C14 C13 C10 124.9(5)
C15 C14 C13 120.1(6)
C15 C14 H14A 119.9
C13 C14 H14A 119.9
C14 C15 C16 118.8(6)
C14 C15 H15A 120.6
C16 C15 H15A 120.6
C17 C16 C15 119.1(6)
C17 C16 H16A 120.4
C15 C16 H16A 120.4
N2 C17 C16 122.3(6)
N2 C17 H17A 118.8
C16 C17 H17A 118.8
N3 C18 C19 120.3(6)
N3 C18 C11 115.3(5)
C19 C18 C11 124.4(5)
C18 C19 C20 121.3(6)
C18 C19 H19A 119.3
C20 C19 H19A 119.3
C19 C20 C21 118.0(6)
C19 C20 H20A 121.0
C21 C20 H20A 121.0
C22 C21 C20 118.9(6)
C22 C21 H21A 120.5
C20 C21 H21A 120.5
N3 C22 C21 123.3(6)
N3 C22 H22A 118.3
C21 C22 H22A 118.3
N4 C23 C24 118.6(5)
N4 C23 C33 113.7(4)
C24 C23 C33 127.7(5)
C23 C24 C25 122.7(5)
C23 C24 H24A 118.7
C25 C24 H24A 118.7
C24 C25 C26 115.3(5)
C24 C25 C38 122.7(5)
C26 C25 C38 121.9(5)
C27 C26 C25 121.6(5)
C27 C26 H26A 119.2
C25 C26 H26A 119.2
N4 C27 C26 120.3(5)
N4 C27 C28 112.6(5)
C26 C27 C28 127.0(5)
N5 C28 C29 121.4(4)
N5 C28 C27 114.7(5)
C29 C28 C27 123.9(5)
C30 C29 C28 119.0(5)
C30 C29 H29A 120.5
C28 C29 H29A 120.5
C29 C30 C31 119.9(5)
C29 C30 H30A 120.0
C31 C30 H30A 120.0
C32 C31 C30 118.7(5)
C32 C31 H31A 120.6
C30 C31 H31A 120.6
N5 C32 C31 122.8(5)
N5 C32 H32A 118.6
C31 C32 H32A 118.6
N6 C33 C34 121.1(5)
N6 C33 C23 114.9(4)
C34 C33 C23 123.9(5)
C35 C34 C33 119.3(5)
C35 C34 H34A 120.4
C33 C34 H34A 120.4
C34 C35 C36 119.4(5)
C34 C35 H35A 120.3
C36 C35 H35A 120.3
C37 C36 C35 118.4(6)
C37 C36 H36A 120.8
C35 C36 H36A 120.8
N6 C37 C36 123.4(5)
N6 C37 H37A 118.3
C36 C37 H37A 118.3
C39 C38 C43 117.1(5)
C39 C38 C25 122.0(5)
C43 C38 C25 120.9(5)
C40 C39 C38 120.9(6)
C40 C39 H39A 119.6
C38 C39 H39A 119.6
C41 C40 C39 121.7(6)
C41 C40 H40A 119.2
C39 C40 H40A 119.2
C42 C41 C40 117.6(5)
C42 C41 C44 120.3(6)
C40 C41 C44 122.1(6)
C41 C42 C43 121.5(6)
C41 C42 H42A 119.3
C43 C42 H42A 119.3
C42 C43 C38 121.2(5)
C42 C43 H43A 119.4
C38 C43 H43A 119.4
O3 C44 O4 124.0(6)
O3 C44 C41 120.1(7)
O4 C44 C41 115.8(7)

loop_
_geom_bond_atom_site_label_1
_geom_bond_atom_site_label_2
_geom_bond_distance
Ru1 N1 1.973(4)
Ru1 N4 1.977(4)
Ru1 N5 2.065(4)
Ru1 N3 2.069(5)
Ru1 N2 2.072(5)
Ru1 N6 2.080(4)
N1 C10 1.349(6)
N1 C11 1.349(6)
N2 C17 1.341(7)
N2 C13 1.361(6)
N3 C22 1.349(7)
N3 C18 1.366(6)
N4 C23 1.350(5)
N4 C27 1.355(6)
N5 C32 1.334(5)
N5 C28 1.376(6)
N6 C37 1.329(6)
N6 C33 1.379(6)
O1 C1 1.200(7)
O2 C1 1.252(7)
O3 C44 1.225(8)
O4 C44 1.274(8)
C1 C2 1.503(8)
C2 C3 1.356(7)
C2 C7 1.388(8)
C3 C4 1.388(7)
C3 H3A 0.9300
C4 C5 1.381(7)
C4 H4A 0.9300
C5 C6 1.398(7)
C5 C8 1.496(7)
C6 C7 1.389(7)
C6 H6A 0.9300
C7 H7A 0.9300
C8 C12 1.392(7)
C8 C9 1.395(7)
C9 C10 1.391(6)
C9 H9A 0.9300
C10 C13 1.490(7)
C11 C12 1.376(7)
C11 C18 1.465(7)
C12 H12A 0.9300
C13 C14 1.379(7)
C14 C15 1.366(7)
C14 H14A 0.9300
C15 C16 1.387(7)
C15 H15A 0.9300
C16 C17 1.369(8)
C16 H16A 0.9300
C17 H17A 0.9300
C18 C19 1.367(7)
C19 C20 1.379(7)
C19 H19A 0.9300
C20 C21 1.385(8)
C20 H20A 0.9300
C21 C22 1.360(8)
C21 H21A 0.9300
C22 H22A 0.9300
C23 C24 1.394(7)
C23 C33 1.450(7)
C24 C25 1.398(7)
C24 H24A 0.9300
C25 C26 1.408(6)
C25 C38 1.461(7)
C26 C27 1.374(7)
C26 H26A 0.9300
C27 C28 1.470(6)
C28 C29 1.380(7)
C29 C30 1.372(6)
C29 H29A 0.9300
C30 C31 1.378(7)
C30 H30A 0.9300
C31 C32 1.377(7)
C31 H31A 0.9300
C32 H32A 0.9300
C33 C34 1.384(6)
C34 C35 1.382(7)
C34 H34A 0.9300
C35 C36 1.395(7)
C35 H35A 0.9300
C36 C37 1.373(6)
C36 H36A 0.9300
C37 H37A 0.9300
C38 C39 1.387(7)
C38 C43 1.401(7)
C39 C40 1.387(7)
C39 H39A 0.9300
C40 C41 1.382(8)
C40 H40A 0.9300
C41 C42 1.375(7)
C41 C44 1.497(8)
C42 C43 1.381(7)
C42 H42A 0.9300
C43 H43A 0.9300
